data_2212518
loop_
_publ_author_name
'Karpova, Elena V.'
'Zakharov, Maxim A.'
'Gutnikov, Sergey I.'
'Boltalin, Alexandr I.'

_publ_section_title
;
 <i>trans</i>-Bis(ethylenediamine)bis(trifluoroacetato)copper(II)
;
_journal_issue 3
_journal_name_full 'Acta Crystallographica Section E'
_journal_page_first m658
_journal_page_last m659
_journal_paper_doi 10.1107/S1600536806056492
_journal_volume 63
_journal_year 2007
_chemical_formula_iupac '[Cu(C2 H8 N2)2 (C2 F3 O2)2]'
_chemical_formula_moiety 'C8 H16 Cu F6 N4 O4'
_chemical_formula_sum 'C8 H16 Cu F6 N4 O4'
_chemical_formula_weight 409.79
_chemical_name_systematic
;
trans-bis(ethylenediamine)bis(trifluoroacetate)copper(II)
;
_space_group_IT_number 15
_symmetry_cell_setting monoclinic
_symmetry_space_group_name_Hall '-C 2yc'
_symmetry_space_group_name_H-M 'C 1 2/c 1'
_atom_sites_solution_hydrogens difmap
_atom_sites_solution_primary direct
_atom_sites_solution_secondary difmap
_audit_creation_method SHELXL-97
_cell_angle_alpha 90.00
_cell_angle_beta 126.06(5)
_cell_angle_gamma 90.00
_cell_formula_units_Z 4
_cell_length_a 16.865(16)
_cell_length_b 9.363(8)
_cell_length_c 11.369(9)
_cell_measurement_reflns_used 300
_cell_measurement_temperature 153(2)
_cell_measurement_theta_max 24
_cell_measurement_theta_min 18
_cell_volume 1451(2)
_computing_cell_refinement 'Bruker SMART'
_computing_data_collection 'Bruker SMART (Bruker, 2000)'
_computing_data_reduction 'WinGX (Farrugia, 1999)'
_computing_molecular_graphics 'DIAMOND (Brandenburg & Berndt, 1999)'
_computing_publication_material 'WinGX (Farrugia, 1999)'
_computing_structure_refinement 'SHELXL97 (Sheldrick, 1997)'
_computing_structure_solution 'SHELXS97 (Sheldrick, 1997)'
_diffrn_ambient_temperature 153(2)
_diffrn_detector_area_resol_mean 0.1
_diffrn_measured_fraction_theta_full 1.000
_diffrn_measured_fraction_theta_max 1.000
_diffrn_measurement_device_type 'Bruker SMART CCD area-detector'
_diffrn_measurement_method '\f and \w scans'
_diffrn_radiation_monochromator graphite
_diffrn_radiation_source 'fine-focus sealed tube'
_diffrn_radiation_type MoK\a
_diffrn_radiation_wavelength 0.71073
_diffrn_reflns_av_R_equivalents 0.0205
_diffrn_reflns_av_sigmaI/netI 0.0088
_diffrn_reflns_limit_h_max 20
_diffrn_reflns_limit_h_min -12
_diffrn_reflns_limit_k_max 11
_diffrn_reflns_limit_k_min 0
_diffrn_reflns_limit_l_max 14
_diffrn_reflns_limit_l_min -13
_diffrn_reflns_number 11410
_diffrn_reflns_theta_full 25.99
_diffrn_reflns_theta_max 25.99
_diffrn_reflns_theta_min 2.64
_diffrn_standards_decay_% 0
_exptl_absorpt_coefficient_mu 1.598
_exptl_absorpt_correction_type none
_exptl_crystal_colour violet
_exptl_crystal_density_diffrn 1.875
_exptl_crystal_density_method 'not measured'
_exptl_crystal_description block
_exptl_crystal_F_000 828
_exptl_crystal_size_max 0.18
_exptl_crystal_size_mid 0.13
_exptl_crystal_size_min 0.11
_refine_diff_density_max 0.423
_refine_diff_density_min -0.471
_refine_ls_extinction_method none
_refine_ls_goodness_of_fit_ref 1.069
_refine_ls_hydrogen_treatment mixed
_refine_ls_matrix_type full
_refine_ls_number_parameters 122
_refine_ls_number_reflns 1424
_refine_ls_number_restraints 0
_refine_ls_restrained_S_all 1.069
_refine_ls_R_factor_all 0.0469
_refine_ls_R_factor_gt 0.0467
_refine_ls_shift/su_max 0.000
_refine_ls_shift/su_mean 0.000
_refine_ls_structure_factor_coef Fsqd
_refine_ls_weighting_details 'calc w=1/[\s^2^(Fo^2^)+(0.096P)^2^] where P=(Fo^2^+2Fc^2^)/3'
_refine_ls_weighting_scheme calc
_refine_ls_wR_factor_gt 0.1063
_refine_ls_wR_factor_ref 0.1064
_reflns_number_gt 1345
_reflns_number_total 1424
_reflns_threshold_expression I>2\s(I)
_cod_data_source_file cv2170.cif
_cod_data_source_block I
_cod_depositor_comments
;
The following automatic conversions were performed:
'_symmetry_cell_setting' value 'Monoclinic' changed to 'monoclinic'
according to '/home/saulius/struct/CIF-dictionaries/cif_core.dic'
dictionary named 'cif_core.dic' version 2.4.1 from 2010-06-29.

Automatic conversion script
Id: cif_fix_enum 1527 2010-12-29 10:47:43Z saulius 

The following automatic conversions were performed:

'_symmetry_cell_setting' value 'Monoclinic' changed to 'monoclinic'
according to /home/saulius/struct/CIF-dictionaries/cif_core.dic
dictionary named 'cif_core.dic' version 2.4.1 from 2010-06-29.

Automatic conversion script
Id: cif_fix_values 1715 2011-07-08 13:25:40Z adriana 
;
_cod_original_sg_symbol_Hall '-C 2yc '
_cod_original_sg_symbol_H-M 'C 2/c'
_cod_database_code 2212518
_cod_database_fobs_code 2212518

loop_
_symmetry_equiv_pos_as_xyz
'x, y, z'
'-x, y, -z+1/2'
'x+1/2, y+1/2, z'
'-x+1/2, y+1/2, -z+1/2'
'-x, -y, -z'
'x, -y, z-1/2'
'-x+1/2, -y+1/2, -z'
'x+1/2, -y+1/2, z-1/2'

loop_
_atom_site_type_symbol
_atom_site_label
_atom_site_fract_x
_atom_site_fract_y
_atom_site_fract_z
_atom_site_U_iso_or_equiv
_atom_site_adp_type
_atom_site_calc_flag
_atom_site_refinement_flags
_atom_site_occupancy
Cu Cu1 0.5000 0.0000 0.5000 0.0318(2) Uani d S 1
O O1 0.72420(10) -0.1755(2) 0.62260(10) 0.0558(4) Uani d . 1
O O2 0.61563(9) -0.0470(2) 0.42570(10) 0.0482(3) Uani d . 1
N N1 0.58260(10) 0.1585(2) 0.6396(2) 0.0384(4) Uani d . 1
H H1A 0.584(2) 0.152(3) 0.718(3) 0.052(6) Uiso d . 1
H H1B 0.644(2) 0.147(2) 0.666(2) 0.043(5) Uiso d . 1
N N2 0.43870(10) 0.1523(2) 0.3498(2) 0.0361(3) Uani d . 1
H H2A 0.4312(17) 0.118(3) 0.268(3) 0.053(6) Uiso d . 1
H H2B 0.381(2) 0.173(3) 0.329(3) 0.044(6) Uiso d . 1
F F1 0.79320(10) 0.1214(2) 0.6040(2) 0.0915(5) Uani d . 1
F F2 0.76520(10) 0.0236(2) 0.4133(2) 0.0784(5) Uani d . 1
F F3 0.86830(7) -0.0654(2) 0.62090(10) 0.0625(4) Uani d . 1
C C1 0.53980(10) 0.2952(2) 0.5645(2) 0.0428(4) Uani d . 1
H H1C 0.5897 0.3718 0.6123 0.051 Uiso calc R 1
H H1D 0.4844 0.3214 0.5679 0.051 Uiso calc R 1
C C2 0.50460(10) 0.2773(2) 0.4088(2) 0.0438(4) Uani d . 1
H H2C 0.4690 0.3638 0.3516 0.053 Uiso calc R 1
H H2D 0.5609 0.2614 0.4046 0.053 Uiso calc R 1
C C3 0.69820(10) -0.0856(2) 0.52750(10) 0.0343(3) Uani d . 1
C C4 0.7821(2) -0.00310(10) 0.5403(3) 0.0465(7) Uani d . 1

loop_
_atom_site_aniso_label
_atom_site_aniso_U_11
_atom_site_aniso_U_22
_atom_site_aniso_U_33
_atom_site_aniso_U_12
_atom_site_aniso_U_13
_atom_site_aniso_U_23
Cu1 0.0365(3) 0.0343(3) 0.0191(3) -0.00216(7) 0.0134(2) 0.00090(6)
O1 0.0548(7) 0.0715(8) 0.0476(7) 0.0086(6) 0.0338(6) 0.0185(6)
O2 0.0406(6) 0.0715(8) 0.0337(6) 0.0057(6) 0.0225(5) 0.0092(7)
N1 0.0451(8) 0.0416(7) 0.0243(7) -0.0061(6) 0.0181(6) -0.0047(5)
N2 0.0405(7) 0.0376(7) 0.0268(7) -0.0019(5) 0.0180(6) 0.0021(5)
F1 0.0850(10) 0.0579(7) 0.1110(10) -0.0230(7) 0.0463(9) -0.0345(8)
F2 0.0605(9) 0.1230(10) 0.0519(9) -0.0123(8) 0.0330(8) 0.0289(8)
F3 0.0400(5) 0.0920(10) 0.0535(7) 0.0062(6) 0.0262(5) 0.0123(6)
C1 0.0566(9) 0.0383(7) 0.0349(8) -0.0052(6) 0.0276(7) -0.0066(6)
C2 0.0520(8) 0.0410(8) 0.0363(8) -0.0050(6) 0.0248(7) 0.0026(6)
C3 0.0365(7) 0.0462(7) 0.0230(6) 0.0017(5) 0.0190(6) -0.0033(5)
C4 0.0420(10) 0.048(2) 0.0390(10) 0.0003(5) 0.0186(11) 0.0037(5)

loop_
_atom_type_symbol
_atom_type_description
_atom_type_scat_dispersion_real
_atom_type_scat_dispersion_imag
_atom_type_scat_source
C C 0.0033 0.0016 'International Tables Vol C Tables 4.2.6.8 and 6.1.1.4'
H H 0.0000 0.0000 'International Tables Vol C Tables 4.2.6.8 and 6.1.1.4'
N N 0.0061 0.0033 'International Tables Vol C Tables 4.2.6.8 and 6.1.1.4'
O O 0.0106 0.0060 'International Tables Vol C Tables 4.2.6.8 and 6.1.1.4'
Cu Cu 0.3201 1.2651 'International Tables Vol C Tables 4.2.6.8 and 6.1.1.4'
F F 0.0171 0.0103 'International Tables Vol C Tables 4.2.6.8 and 6.1.1.4'

loop_
_geom_angle_atom_site_label_1
_geom_angle_atom_site_label_2
_geom_angle_atom_site_label_3
_geom_angle_site_symmetry_1
_geom_angle_site_symmetry_3
_geom_angle
_geom_angle_publ_flag
N2 Cu1 N2 5_656 . 180.0 no
N2 Cu1 N1 5_656 . 94.80(10) yes
N2 Cu1 N1 . . 85.20(10) yes
N2 Cu1 N1 5_656 5_656 85.20(10) no
N2 Cu1 N1 . 5_656 94.80(10) no
N1 Cu1 N1 . 5_656 180.00(7) no
O2 Cu1 N1 . . 94.52(9) yes
O2 Cu1 N1 . 5_656 85.48(9) yes
O2 Cu1 N2 . . 87.29(9) yes
O2 Cu1 N2 . 5_656 92.71(9) yes
C1 N1 Cu1 . . 108.00(10) no
C1 N1 H1A . . 111(2) no
Cu1 N1 H1A . . 109.9(17) no
C1 N1 H1B . . 111.9(13) no
Cu1 N1 H1B . . 107.7(14) no
H1A N1 H1B . . 109(2) no
C2 N2 Cu1 . . 107.87(12) no
C2 N2 H2A . . 110.9(15) no
Cu1 N2 H2A . . 108.0(15) no
C2 N2 H2B . . 111.4(16) no
Cu1 N2 H2B . . 109.1(16) no
H2A N2 H2B . . 110(2) no
N1 C1 C2 . . 107.72(13) no
N1 C1 H1C . . 110.2 no
C2 C1 H1C . . 110.2 no
N1 C1 H1D . . 110.2 no
C2 C1 H1D . . 110.2 no
H1C C1 H1D . . 108.5 no
N2 C2 C1 . . 107.00(13) no
N2 C2 H2C . . 110.3 no
C1 C2 H2C . . 110.3 no
N2 C2 H2D . . 110.3 no
C1 C2 H2D . . 110.3 no
H2C C2 H2D . . 108.6 no
O2 C3 O1 . . 130.48(16) no
O2 C3 C4 . . 114.16(17) no
O1 C3 C4 . . 115.32(16) no
F3 C4 F2 . . 106.6(3) no
F3 C4 F1 . . 105.5(2) no
F2 C4 F1 . . 107.50(18) no
F3 C4 C3 . . 114.89(17) no
F2 C4 C3 . . 113.4(2) no
F1 C4 C3 . . 108.5(2) no

loop_
_geom_bond_atom_site_label_1
_geom_bond_atom_site_label_2
_geom_bond_site_symmetry_2
_geom_bond_distance
_geom_bond_publ_flag
Cu1 N2 5_656 1.985(2) no
Cu1 N2 . 1.985(2) yes
Cu1 N1 . 2.015(2) yes
Cu1 N1 5_656 2.015(2) no
Cu1 O2 . 2.579(3) yes
Cu1 O2 5_656 2.579(3) no
O1 C3 . 1.229(2) no
O2 C3 . 1.229(2) no
N1 C1 . 1.470(3) no
N1 H1A . 0.88(3) no
N1 H1B . 0.90(2) no
N2 C2 . 1.475(2) no
N2 H2A . 0.92(3) no
N2 H2B . 0.88(3) no
F1 C4 . 1.326(3) no
F2 C4 . 1.321(4) no
F3 C4 . 1.313(3) no
C1 C2 . 1.509(2) no
C1 H1C . 0.9900 no
C1 H1D . 0.9900 no
C2 H2C . 0.9900 no
C2 H2D . 0.9900 no
C3 C4 . 1.542(3) no

loop_
_geom_hbond_atom_site_label_D
_geom_hbond_atom_site_label_H
_geom_hbond_atom_site_label_A
_geom_hbond_site_symmetry_A
_geom_hbond_distance_DH
_geom_hbond_distance_HA
_geom_hbond_distance_DA
_geom_hbond_angle_DHA
_geom_hbond_publ_flag
N1 H1A O2 6_556 0.88(3) 2.31(3) 3.137(3) 156(2) yes
N1 H1B O1 4_656 0.90(2) 2.68(2) 3.158(4) 114(2) yes
N2 H2A O2 2_655 0.92(3) 2.41(3) 3.280(3) 158(2) yes
N2 H2B O1 5_656 0.88(3) 2.14(3) 2.949(3) 152(2) yes
